data_7202754
loop_
_publ_author_name
'Li, Lei'
'Hu, Tong-Liang'
'Li, Jian-Rong'
'Wang, Duo-Zhi'
'Zeng, Yong-Fei'
'Bu, Xian-He'

_publ_section_title
;
 Metal?organic coordination architectures of
 9,10-bis(N-benzimidazolyl)anthracene: syntheses, structures and
 emission properties
;
_journal_issue 5
_journal_name_full CrystEngComm
_journal_page_first 412
_journal_paper_doi 10.1039/b701551h
_journal_volume 9
_journal_year 2007
_chemical_formula_sum 'C58 H38 Cl8 Mn N8'
_chemical_formula_weight 1185.50
_chemical_name_systematic
;
?
;
_space_group_IT_number 2
_symmetry_cell_setting triclinic
_symmetry_space_group_name_Hall '-P 1'
_symmetry_space_group_name_H-M 'P -1'
_atom_sites_solution_hydrogens geom
_atom_sites_solution_primary direct
_atom_sites_solution_secondary difmap
_audit_creation_method SHELXL-97
_cell_angle_alpha 110.672(2)
_cell_angle_beta 100.713(3)
_cell_angle_gamma 98.948(3)
_cell_formula_units_Z 1
_cell_length_a 9.0079(16)
_cell_length_b 12.129(2)
_cell_length_c 14.031(2)
_cell_measurement_reflns_used 1916
_cell_measurement_temperature 293(2)
_cell_measurement_theta_max 23.9990
_cell_measurement_theta_min 2.3707
_cell_volume 1367.9(4)
_computing_cell_refinement 'Bruker SMART'
_computing_data_collection 'Bruker SMART'
_computing_data_reduction 'Bruker SAINT'
_computing_molecular_graphics 'Bruker SHELXTL'
_computing_publication_material 'Bruker SHELXTL'
_computing_structure_refinement 'SHELXL-97 (Sheldrick, 1997)'
_computing_structure_solution 'SHELXS-97 (Sheldrick, 1990)'
_diffrn_ambient_temperature 293(2)
_diffrn_measured_fraction_theta_full 0.993
_diffrn_measured_fraction_theta_max 0.993
_diffrn_measurement_device_type 'CCD area detector'
_diffrn_measurement_method 'phi and omega scans'
_diffrn_radiation_monochromator graphite
_diffrn_radiation_source 'fine-focus sealed tube'
_diffrn_radiation_type MoK\a
_diffrn_radiation_wavelength 0.71073
_diffrn_reflns_av_R_equivalents 0.0304
_diffrn_reflns_av_sigmaI/netI 0.0677
_diffrn_reflns_limit_h_max 6
_diffrn_reflns_limit_h_min -10
_diffrn_reflns_limit_k_max 14
_diffrn_reflns_limit_k_min -9
_diffrn_reflns_limit_l_max 16
_diffrn_reflns_limit_l_min -16
_diffrn_reflns_number 7028
_diffrn_reflns_theta_full 25.00
_diffrn_reflns_theta_max 25.00
_diffrn_reflns_theta_min 1.61
_diffrn_standards_decay_% 0
_diffrn_standards_interval_count 0
_diffrn_standards_interval_time 0
_diffrn_standards_number 0
_exptl_absorpt_coefficient_mu 0.679
_exptl_absorpt_correction_T_max 0.8277
_exptl_absorpt_correction_T_min 0.7912
_exptl_absorpt_correction_type none
_exptl_absorpt_process_details SADABS
_exptl_crystal_colour PINK
_exptl_crystal_density_diffrn 1.439
_exptl_crystal_density_meas 0
_exptl_crystal_density_method 'not measured'
_exptl_crystal_description BLOCK
_exptl_crystal_F_000 603
_exptl_crystal_size_max 0.20
_exptl_crystal_size_mid 0.18
_exptl_crystal_size_min 0.14
_refine_diff_density_max 1.004
_refine_diff_density_min -0.454
_refine_diff_density_rms 0.068
_refine_ls_extinction_coef 0.0045(16)
_refine_ls_extinction_expression Fc^*^=kFc[1+0.001xFc^2^\l^3^/sin(2\q)]^-1/4^
_refine_ls_extinction_method SHELXL
_refine_ls_goodness_of_fit_ref 1.025
_refine_ls_hydrogen_treatment constr
_refine_ls_matrix_type full
_refine_ls_number_parameters 368
_refine_ls_number_reflns 4796
_refine_ls_number_restraints 0
_refine_ls_restrained_S_all 1.025
_refine_ls_R_factor_all 0.0979
_refine_ls_R_factor_gt 0.0594
_refine_ls_shift/su_max 0.002
_refine_ls_shift/su_mean 0.000
_refine_ls_structure_factor_coef Fsqd
_refine_ls_weighting_details 'calc w=1/[\s^2^(Fo^2^)+(0.0736P)^2^+1.5242P] where P=(Fo^2^+2Fc^2^)/3'
_refine_ls_weighting_scheme calc
_refine_ls_wR_factor_gt 0.1451
_refine_ls_wR_factor_ref 0.1704
_reflns_number_gt 3152
_reflns_number_total 4796
_reflns_threshold_expression >2sigma(I)
_cod_data_source_file b701551h.txt
_cod_data_source_block 5
_cod_depositor_comments
;
The following automatic conversions were performed:
'_symmetry_cell_setting' value 'TRICLINIC' changed to 'triclinic'
according to '/home/saulius/struct/CIF-dictionaries/cif_core.dic'
dictionary named 'cif_core.dic' version 2.4.1 from
2010-06-29.

'_exptl_absorpt_correction_type' value 'NONE' changed to
'none' according to '/home/saulius/struct/CIF-dictionaries/cif_core.dic'
dictionary named 'cif_core.dic' version 2.4.1 from
2010-06-29.

'_refine_ls_hydrogen_treatment' value 'CONSTR' changed to
'constr' according to '/home/saulius/struct/CIF-dictionaries/cif_core.dic'
dictionary named 'cif_core.dic' version 2.4.1 from 2010-06-29.

Automatic conversion script
Id: cif_fix_enum 1527 2010-12-29 10:47:43Z saulius 
;
_cod_original_sg_symbol_H-M P-1
_cod_database_code 7202754

loop_
_symmetry_equiv_pos_as_xyz
'x, y, z'
'-x, -y, -z'

loop_
_atom_site_label
_atom_site_type_symbol
_atom_site_fract_x
_atom_site_fract_y
_atom_site_fract_z
_atom_site_U_iso_or_equiv
_atom_site_adp_type
_atom_site_occupancy
_atom_site_symmetry_multiplicity
_atom_site_calc_flag
_atom_site_refinement_flags
_atom_site_disorder_assembly
_atom_site_disorder_group
Mn1 Mn 0.5000 1.5000 1.0000 0.0319(3) Uani 1 2 d S . .
Cl1 Cl 0.70002(13) 1.42154(9) 0.90918(8) 0.0403(3) Uani 1 1 d . . .
Cl2' Cl 0.7129(8) 1.1225(4) 0.6167(3) 0.1381(18) Uani 0.55 1 d P . .
Cl2 Cl 0.6389(6) 1.1957(8) 0.5711(5) 0.158(3) Uani 0.45 1 d P . .
Cl3 Cl 0.7419(10) 1.3504(7) 0.6042(4) 0.177(3) Uani 0.55 1 d P . .
Cl3' Cl 0.8761(16) 1.3919(9) 0.6347(7) 0.280(8) Uani 0.45 1 d P . .
Cl4 Cl 1.0000(5) 1.2826(6) 0.6975(6) 0.168(2) Uani 0.60 1 d P . .
Cl4' Cl 0.9211(14) 1.1673(11) 0.6454(6) 0.191(5) Uani 0.40 1 d P . .
N1 N 0.3322(4) 1.3136(3) 0.9245(3) 0.0363(8) Uani 1 1 d . . .
N2 N 0.1753(4) 1.1556(3) 0.9311(2) 0.0349(8) Uani 1 1 d . . .
N5 N 0.4078(4) 1.5494(3) 0.8490(2) 0.0366(8) Uani 1 1 d . . .
N6 N 0.4075(4) 1.5493(3) 0.6894(2) 0.0388(9) Uani 1 1 d . . .
C1 C 0.2510(5) 1.2749(3) 0.9801(3) 0.0405(11) Uani 1 1 d . . .
H1A H 0.2458 1.3244 1.0467 0.049 Uiso 1 1 calc R . .
C2 C 0.3066(5) 1.2122(3) 0.8305(3) 0.0305(9) Uani 1 1 d . . .
C3 C 0.3595(5) 1.1978(4) 0.7408(3) 0.0384(10) Uani 1 1 d . . .
H3A H 0.4243 1.2624 0.7362 0.046 Uiso 1 1 calc R . .
C4 C 0.3134(6) 1.0861(4) 0.6598(3) 0.0529(13) Uani 1 1 d . . .
H4A H 0.3469 1.0752 0.5990 0.063 Uiso 1 1 calc R . .
C5 C 0.2170(6) 0.9872(4) 0.6655(4) 0.0607(15) Uani 1 1 d . . .
H5A H 0.1888 0.9122 0.6090 0.073 Uiso 1 1 calc R . .
C6 C 0.1635(6) 0.9998(4) 0.7535(3) 0.0498(12) Uani 1 1 d . . .
H6A H 0.0999 0.9350 0.7585 0.060 Uiso 1 1 calc R . .
C7 C 0.2093(5) 1.1133(3) 0.8338(3) 0.0325(9) Uani 1 1 d . . .
C8 C 0.0861(5) 1.0801(3) 0.9697(3) 0.0315(9) Uani 1 1 d . . .
C9 C -0.0751(5) 1.0618(3) 0.9434(3) 0.0314(9) Uani 1 1 d . . .
C10 C -0.1548(5) 1.1234(4) 0.8894(3) 0.0423(11) Uani 1 1 d . . .
H10A H -0.0982 1.1798 0.8707 0.051 Uiso 1 1 calc R . .
C11 C -0.3114(6) 1.1013(5) 0.8647(4) 0.0542(13) Uani 1 1 d . . .
H11A H -0.3614 1.1431 0.8298 0.065 Uiso 1 1 calc R . .
C12 C -0.3998(6) 1.0157(5) 0.8912(4) 0.0554(13) Uani 1 1 d . . .
H12A H -0.5078 1.0001 0.8717 0.066 Uiso 1 1 calc R . .
C13 C -0.3306(5) 0.9555(4) 0.9446(3) 0.0433(11) Uani 1 1 d . . .
H13A H -0.3912 0.9001 0.9623 0.052 Uiso 1 1 calc R . .
C14 C 0.1653(5) 1.0231(3) 1.0262(3) 0.0306(9) Uani 1 1 d . . .
C15 C 0.4754(5) 1.5237(4) 0.7717(3) 0.0376(10) Uani 1 1 d . . .
H15A H 0.5620 1.4909 0.7729 0.045 Uiso 1 1 calc R . .
C16 C 0.2832(5) 1.5943(4) 0.8151(3) 0.0407(11) Uani 1 1 d . . .
C17 C 0.1714(7) 1.6367(5) 0.8639(4) 0.0613(15) Uani 1 1 d . . .
H17A H 0.1713 1.6395 0.9310 0.074 Uiso 1 1 calc R . .
C18 C 0.0607(8) 1.6744(6) 0.8098(4) 0.0807(19) Uani 1 1 d . . .
H18A H -0.0158 1.7028 0.8411 0.097 Uiso 1 1 calc R . .
C19 C 0.0596(8) 1.6714(6) 0.7093(4) 0.0775(18) Uani 1 1 d . . .
H19A H -0.0184 1.6965 0.6748 0.093 Uiso 1 1 calc R . .
C20 C 0.1710(7) 1.6321(5) 0.6602(4) 0.0604(14) Uani 1 1 d . . .
H20A H 0.1723 1.6314 0.5939 0.072 Uiso 1 1 calc R . .
C21 C 0.2811(5) 1.5937(4) 0.7150(3) 0.0406(11) Uani 1 1 d . . .
C22 C 0.4530(5) 1.5248(4) 0.5927(3) 0.0361(10) Uani 1 1 d . . .
C23 C 0.5579(5) 1.6168(4) 0.5840(3) 0.0368(10) Uani 1 1 d . . .
C24 C 0.6171(6) 1.7351(4) 0.6649(3) 0.0512(12) Uani 1 1 d . . .
H24A H 0.5863 1.7539 0.7273 0.061 Uiso 1 1 calc R . .
C25 C 0.7177(6) 1.8211(4) 0.6522(4) 0.0586(14) Uani 1 1 d . . .
H25A H 0.7549 1.8980 0.7060 0.070 Uiso 1 1 calc R . .
C26 C 0.7664(6) 1.7954(4) 0.5590(4) 0.0571(13) Uani 1 1 d . . .
H26A H 0.8355 1.8556 0.5519 0.068 Uiso 1 1 calc R . .
C27 C 0.7140(5) 1.6840(4) 0.4793(3) 0.0449(11) Uani 1 1 d . . .
H27A H 0.7480 1.6684 0.4183 0.054 Uiso 1 1 calc R . .
C28 C 0.3925(5) 1.4092(4) 0.5117(3) 0.0363(10) Uani 1 1 d . . .
C29 C 0.8096(7) 1.2743(6) 0.6713(5) 0.0774(17) Uani 1 1 d . . .

loop_
_atom_site_aniso_label
_atom_site_aniso_U_11
_atom_site_aniso_U_22
_atom_site_aniso_U_33
_atom_site_aniso_U_23
_atom_site_aniso_U_13
_atom_site_aniso_U_12
Mn1 0.0425(6) 0.0254(5) 0.0266(5) 0.0108(4) 0.0129(4) -0.0010(4)
Cl1 0.0497(7) 0.0418(6) 0.0334(5) 0.0170(5) 0.0148(5) 0.0122(5)
Cl2' 0.176(5) 0.118(3) 0.083(3) 0.012(2) 0.044(3) -0.016(3)
Cl2 0.079(4) 0.207(7) 0.154(6) 0.035(5) 0.048(4) 0.003(4)
Cl3 0.265(8) 0.242(7) 0.123(4) 0.124(5) 0.069(5) 0.189(7)
Cl3' 0.402(16) 0.192(8) 0.153(7) 0.096(6) -0.012(9) -0.151(10)
Cl4 0.070(2) 0.221(6) 0.269(7) 0.152(6) 0.054(3) 0.049(3)
Cl4' 0.262(12) 0.287(11) 0.123(5) 0.119(7) 0.082(7) 0.209(10)
N1 0.045(2) 0.0284(18) 0.0340(18) 0.0113(15) 0.0182(16) -0.0031(15)
N2 0.045(2) 0.0265(17) 0.0306(17) 0.0108(14) 0.0146(16) -0.0045(15)
N5 0.049(2) 0.040(2) 0.0252(17) 0.0144(15) 0.0152(16) 0.0128(17)
N6 0.053(2) 0.046(2) 0.0251(17) 0.0199(15) 0.0127(16) 0.0157(18)
C1 0.053(3) 0.027(2) 0.035(2) 0.0076(18) 0.020(2) -0.005(2)
C2 0.031(2) 0.029(2) 0.029(2) 0.0118(17) 0.0061(17) 0.0023(17)
C3 0.039(3) 0.043(2) 0.033(2) 0.0182(19) 0.0108(19) -0.001(2)
C4 0.060(3) 0.056(3) 0.033(2) 0.008(2) 0.022(2) -0.002(2)
C5 0.077(4) 0.044(3) 0.040(3) -0.004(2) 0.023(3) -0.005(3)
C6 0.057(3) 0.036(2) 0.045(3) 0.007(2) 0.019(2) -0.007(2)
C7 0.035(2) 0.030(2) 0.031(2) 0.0113(17) 0.0105(18) 0.0017(18)
C8 0.041(3) 0.0233(19) 0.029(2) 0.0103(16) 0.0145(18) -0.0013(17)
C9 0.042(3) 0.024(2) 0.027(2) 0.0082(16) 0.0105(18) 0.0063(18)
C10 0.053(3) 0.037(2) 0.041(2) 0.019(2) 0.013(2) 0.010(2)
C11 0.060(3) 0.059(3) 0.050(3) 0.027(2) 0.011(3) 0.026(3)
C12 0.037(3) 0.074(4) 0.053(3) 0.021(3) 0.013(2) 0.017(3)
C13 0.035(3) 0.051(3) 0.042(2) 0.016(2) 0.016(2) 0.003(2)
C14 0.034(2) 0.027(2) 0.029(2) 0.0087(16) 0.0125(17) 0.0038(17)
C15 0.045(3) 0.044(2) 0.029(2) 0.0200(18) 0.0076(19) 0.013(2)
C16 0.056(3) 0.041(2) 0.030(2) 0.0165(19) 0.014(2) 0.019(2)
C17 0.080(4) 0.084(4) 0.037(3) 0.028(3) 0.026(3) 0.044(3)
C18 0.094(5) 0.115(5) 0.062(4) 0.041(4) 0.038(3) 0.069(4)
C19 0.096(5) 0.106(5) 0.057(3) 0.042(3) 0.026(3) 0.065(4)
C20 0.085(4) 0.074(4) 0.038(3) 0.031(3) 0.019(3) 0.037(3)
C21 0.057(3) 0.041(2) 0.030(2) 0.0177(19) 0.013(2) 0.017(2)
C22 0.047(3) 0.045(2) 0.0221(19) 0.0189(18) 0.0098(18) 0.011(2)
C23 0.048(3) 0.038(2) 0.025(2) 0.0143(18) 0.0072(19) 0.010(2)
C24 0.068(3) 0.046(3) 0.036(2) 0.012(2) 0.013(2) 0.013(3)
C25 0.069(4) 0.043(3) 0.048(3) 0.008(2) 0.009(3) 0.003(3)
C26 0.060(3) 0.049(3) 0.062(3) 0.029(3) 0.010(3) -0.001(2)
C27 0.055(3) 0.046(3) 0.037(2) 0.021(2) 0.016(2) 0.007(2)
C28 0.046(3) 0.039(2) 0.028(2) 0.0197(18) 0.0074(19) 0.008(2)
C29 0.075(4) 0.085(4) 0.081(4) 0.038(4) 0.022(3) 0.031(4)

loop_
_atom_type_symbol
_atom_type_description
_atom_type_scat_dispersion_real
_atom_type_scat_dispersion_imag
_atom_type_scat_source
C C 0.0033 0.0016 'International Tables Vol C Tables 4.2.6.8 and 6.1.1.4'
H H 0.0000 0.0000 'International Tables Vol C Tables 4.2.6.8 and 6.1.1.4'
Cl Cl 0.1484 0.1585 'International Tables Vol C Tables 4.2.6.8 and 6.1.1.4'
Mn Mn 0.3368 0.7283 'International Tables Vol C Tables 4.2.6.8 and 6.1.1.4'
N N 0.0061 0.0033 'International Tables Vol C Tables 4.2.6.8 and 6.1.1.4'

loop_
_geom_angle_atom_site_label_1
_geom_angle_atom_site_label_2
_geom_angle_atom_site_label_3
_geom_angle
_geom_angle_site_symmetry_1
_geom_angle_site_symmetry_3
_geom_angle_publ_flag
N1 Mn1 N1 180.000(1) 2_687 . ?
N1 Mn1 N5 92.39(12) 2_687 2_687 ?
N1 Mn1 N5 87.61(12) . 2_687 ?
N1 Mn1 N5 87.61(12) 2_687 . ?
N1 Mn1 N5 92.39(12) . . ?
N5 Mn1 N5 180.000(1) 2_687 . ?
N1 Mn1 Cl1 91.89(9) 2_687 2_687 ?
N1 Mn1 Cl1 88.11(9) . 2_687 ?
N5 Mn1 Cl1 86.14(8) 2_687 2_687 ?
N5 Mn1 Cl1 93.86(8) . 2_687 ?
N1 Mn1 Cl1 88.11(9) 2_687 . ?
N1 Mn1 Cl1 91.89(9) . . ?
N5 Mn1 Cl1 93.86(8) 2_687 . ?
N5 Mn1 Cl1 86.14(8) . . ?
Cl1 Mn1 Cl1 180.000(1) 2_687 . ?
Cl2 Cl2' C29 66.1(4) . . ?
Cl2 Cl2' Cl4' 111.8(5) . . ?
C29 Cl2' Cl4' 59.2(4) . . ?
Cl2' Cl2 C29 65.0(4) . . ?
Cl2' Cl2 Cl3 119.0(5) . . ?
C29 Cl2 Cl3 54.8(3) . . ?
Cl3' Cl3 C29 74.5(6) . . ?
Cl3' Cl3 Cl2 127.8(8) . . ?
C29 Cl3 Cl2 60.5(4) . . ?
Cl3 Cl3' C29 65.2(5) . . ?
Cl3 Cl3' Cl4 112.7(6) . . ?
C29 Cl3' Cl4 49.0(4) . . ?
Cl4' Cl4 C29 70.1(5) . . ?
Cl4' Cl4 Cl3' 107.6(5) . . ?
C29 Cl4 Cl3' 52.0(4) . . ?
Cl4 Cl4' C29 64.0(4) . . ?
Cl4 Cl4' Cl2' 122.2(6) . . ?
C29 Cl4' Cl2' 58.6(4) . . ?
C1 N1 C2 104.6(3) . . ?
C1 N1 Mn1 120.0(3) . . ?
C2 N1 Mn1 134.5(2) . . ?
C1 N2 C7 106.4(3) . . ?
C1 N2 C8 129.5(3) . . ?
C7 N2 C8 124.0(3) . . ?
C15 N5 C16 104.5(3) . . ?
C15 N5 Mn1 119.7(3) . . ?
C16 N5 Mn1 135.6(3) . . ?
C15 N6 C21 106.3(3) . . ?
C15 N6 C22 125.6(4) . . ?
C21 N6 C22 127.9(3) . . ?
N1 C1 N2 113.6(3) . . ?
N1 C1 H1A 123.2 . . ?
N2 C1 H1A 123.2 . . ?
C7 C2 C3 119.1(4) . . ?
C7 C2 N1 109.7(3) . . ?
C3 C2 N1 131.2(3) . . ?
C4 C3 C2 117.9(4) . . ?
C4 C3 H3A 121.0 . . ?
C2 C3 H3A 121.0 . . ?
C3 C4 C5 122.0(4) . . ?
C3 C4 H4A 119.0 . . ?
C5 C4 H4A 119.0 . . ?
C6 C5 C4 120.9(4) . . ?
C6 C5 H5A 119.6 . . ?
C4 C5 H5A 119.6 . . ?
C7 C6 C5 116.4(4) . . ?
C7 C6 H6A 121.8 . . ?
C5 C6 H6A 121.8 . . ?
C6 C7 N2 130.6(4) . . ?
C6 C7 C2 123.7(4) . . ?
N2 C7 C2 105.7(3) . . ?
C9 C8 C14 123.5(3) . . ?
C9 C8 N2 118.4(4) . . ?
C14 C8 N2 118.0(4) . . ?
C8 C9 C10 123.3(4) . . ?
C8 C9 C14 118.2(4) . 2_577 ?
C10 C9 C14 118.4(4) . 2_577 ?
C11 C10 C9 121.0(4) . . ?
C11 C10 H10A 119.5 . . ?
C9 C10 H10A 119.5 . . ?
C10 C11 C12 120.7(5) . . ?
C10 C11 H11A 119.7 . . ?
C12 C11 H11A 119.7 . . ?
C13 C12 C11 121.3(5) . . ?
C13 C12 H12A 119.4 . . ?
C11 C12 H12A 119.4 . . ?
C12 C13 C14 120.2(4) . 2_577 ?
C12 C13 H13A 119.9 . . ?
C14 C13 H13A 119.9 2_577 . ?
C8 C14 C13 123.3(4) . 2_577 ?
C8 C14 C9 118.2(4) . 2_577 ?
C13 C14 C9 118.4(4) 2_577 2_577 ?
N5 C15 N6 114.0(4) . . ?
N5 C15 H15A 123.0 . . ?
N6 C15 H15A 123.0 . . ?
C17 C16 C21 119.4(4) . . ?
C17 C16 N5 130.9(4) . . ?
C21 C16 N5 109.7(4) . . ?
C18 C17 C16 117.7(4) . . ?
C18 C17 H17A 121.1 . . ?
C16 C17 H17A 121.1 . . ?
C17 C18 C19 121.9(5) . . ?
C17 C18 H18A 119.0 . . ?
C19 C18 H18A 119.0 . . ?
C20 C19 C18 121.4(5) . . ?
C20 C19 H19A 119.3 . . ?
C18 C19 H19A 119.3 . . ?
C19 C20 C21 116.1(4) . . ?
C19 C20 H20A 121.9 . . ?
C21 C20 H20A 121.9 . . ?
C20 C21 N6 131.1(4) . . ?
C20 C21 C16 123.4(4) . . ?
N6 C21 C16 105.5(4) . . ?
C28 C22 C23 122.9(4) . . ?
C28 C22 N6 118.5(4) . . ?
C23 C22 N6 118.6(4) . . ?
C22 C23 C24 123.2(4) . . ?
C22 C23 C28 118.6(4) . 2_686 ?
C24 C23 C28 118.2(4) . 2_686 ?
C25 C24 C23 120.9(4) . . ?
C25 C24 H24A 119.6 . . ?
C23 C24 H24A 119.6 . . ?
C24 C25 C26 120.9(4) . . ?
C24 C25 H25A 119.6 . . ?
C26 C25 H25A 119.6 . . ?
C27 C26 C25 120.9(5) . . ?
C27 C26 H26A 119.6 . . ?
C25 C26 H26A 119.6 . . ?
C26 C27 C28 120.6(4) . 2_686 ?
C26 C27 H27A 119.7 . . ?
C28 C27 H27A 119.7 2_686 . ?
C22 C28 C27 122.8(4) . 2_686 ?
C22 C28 C23 118.5(4) . 2_686 ?
C27 C28 C23 118.7(4) 2_686 2_686 ?
Cl3 C29 Cl4 118.0(5) . . ?
Cl3 C29 Cl2' 112.8(5) . . ?
Cl4 C29 Cl2' 107.9(5) . . ?
Cl3 C29 Cl3' 40.3(5) . . ?
Cl4 C29 Cl3' 79.0(6) . . ?
Cl2' C29 Cl3' 140.9(5) . . ?
Cl3 C29 Cl4' 132.1(5) . . ?
Cl4 C29 Cl4' 45.9(4) . . ?
Cl2' C29 Cl4' 62.2(5) . . ?
Cl3' C29 Cl4' 110.9(8) . . ?
Cl3 C29 Cl2 64.6(5) . . ?
Cl4 C29 Cl2 140.5(5) . . ?
Cl2' C29 Cl2 48.9(4) . . ?
Cl3' C29 Cl2 101.1(6) . . ?
Cl4' C29 Cl2 100.7(6) . . ?

loop_
_geom_bond_atom_site_label_1
_geom_bond_atom_site_label_2
_geom_bond_distance
_geom_bond_site_symmetry_2
_geom_bond_publ_flag
Mn1 N1 2.274(3) 2_687 ?
Mn1 N1 2.274(3) . ?
Mn1 N5 2.436(3) 2_687 ?
Mn1 N5 2.436(3) . ?
Mn1 Cl1 2.5113(11) 2_687 ?
Mn1 Cl1 2.5113(11) . ?
Cl2' Cl2 1.439(9) . ?
Cl2' C29 1.731(8) . ?
Cl2' Cl4' 1.795(13) . ?
Cl2 C29 1.745(9) . ?
Cl2 Cl3 1.811(10) . ?
Cl3 Cl3' 1.169(12) . ?
Cl3 C29 1.638(7) . ?
Cl3' C29 1.739(9) . ?
Cl3' Cl4 2.168(15) . ?
Cl4 Cl4' 1.331(12) . ?
Cl4 C29 1.666(8) . ?
Cl4' C29 1.742(9) . ?
N1 C1 1.315(5) . ?
N1 C2 1.399(5) . ?
N2 C1 1.359(5) . ?
N2 C7 1.389(5) . ?
N2 C8 1.435(5) . ?
N5 C15 1.308(5) . ?
N5 C16 1.399(5) . ?
N6 C15 1.362(5) . ?
N6 C21 1.386(6) . ?
N6 C22 1.434(5) . ?
C1 H1A 0.9300 . ?
C2 C7 1.391(5) . ?
C2 C3 1.392(5) . ?
C3 C4 1.365(6) . ?
C3 H3A 0.9300 . ?
C4 C5 1.403(6) . ?
C4 H4A 0.9300 . ?
C5 C6 1.376(6) . ?
C5 H5A 0.9300 . ?
C6 C7 1.375(6) . ?
C6 H6A 0.9300 . ?
C8 C9 1.392(6) . ?
C8 C14 1.395(5) . ?
C9 C10 1.419(6) . ?
C9 C14 1.442(5) 2_577 ?
C10 C11 1.348(7) . ?
C10 H10A 0.9300 . ?
C11 C12 1.405(7) . ?
C11 H11A 0.9300 . ?
C12 C13 1.356(6) . ?
C12 H12A 0.9300 . ?
C13 C14 1.424(6) 2_577 ?
C13 H13A 0.9300 . ?
C14 C13 1.424(6) 2_577 ?
C14 C9 1.442(5) 2_577 ?
C15 H15A 0.9300 . ?
C16 C17 1.384(7) . ?
C16 C21 1.398(5) . ?
C17 C18 1.373(7) . ?
C17 H17A 0.9300 . ?
C18 C19 1.396(7) . ?
C18 H18A 0.9300 . ?
C19 C20 1.372(8) . ?
C19 H19A 0.9300 . ?
C20 C21 1.380(6) . ?
C20 H20A 0.9300 . ?
C22 C28 1.401(6) . ?
C22 C23 1.401(6) . ?
C23 C24 1.421(6) . ?
C23 C28 1.440(6) 2_686 ?
C24 C25 1.355(7) . ?
C24 H24A 0.9300 . ?
C25 C26 1.402(7) . ?
C25 H25A 0.9300 . ?
C26 C27 1.355(6) . ?
C26 H26A 0.9300 . ?
C27 C28 1.422(6) 2_686 ?
C27 H27A 0.9300 . ?
C28 C27 1.422(6) 2_686 ?
C28 C23 1.440(6) 2_686 ?

loop_
_geom_torsion_atom_site_label_1
_geom_torsion_atom_site_label_2
_geom_torsion_atom_site_label_3
_geom_torsion_atom_site_label_4
_geom_torsion
_geom_torsion_site_symmetry_1
_geom_torsion_site_symmetry_2
_geom_torsion_site_symmetry_3
_geom_torsion_site_symmetry_4
_geom_torsion_publ_flag
Cl4' Cl2' Cl2 C29 -38.7(5) . . . . ?
C29 Cl2' Cl2 Cl3 10.1(4) . . . . ?
Cl4' Cl2' Cl2 Cl3 -28.6(7) . . . . ?
Cl2' Cl2 Cl3 Cl3' 23.1(11) . . . . ?
C29 Cl2 Cl3 Cl3' 34.3(9) . . . . ?
Cl2' Cl2 Cl3 C29 -11.2(5) . . . . ?
Cl2 Cl3 Cl3' C29 -30.6(8) . . . . ?
C29 Cl3 Cl3' Cl4 12.3(6) . . . . ?
Cl2 Cl3 Cl3' Cl4 -18.3(13) . . . . ?
Cl3 Cl3' Cl4 Cl4' 30.5(12) . . . . ?
C29 Cl3' Cl4 Cl4' 45.3(6) . . . . ?
Cl3 Cl3' Cl4 C29 -14.8(8) . . . . ?
Cl3' Cl4 Cl4' C29 -36.6(5) . . . . ?
C29 Cl4 Cl4' Cl2' -6.9(6) . . . . ?
Cl3' Cl4 Cl4' Cl2' -43.5(9) . . . . ?
Cl2 Cl2' Cl4' Cl4 48.9(8) . . . . ?
C29 Cl2' Cl4' Cl4 7.3(6) . . . . ?
Cl2 Cl2' Cl4' C29 41.7(5) . . . . ?
N1 Mn1 N1 C1 172(100) 2_687 . . . ?
N5 Mn1 N1 C1 45.7(3) 2_687 . . . ?
N5 Mn1 N1 C1 -134.3(3) . . . . ?
Cl1 Mn1 N1 C1 -40.5(3) 2_687 . . . ?
Cl1 Mn1 N1 C1 139.5(3) . . . . ?
N1 Mn1 N1 C2 5(100) 2_687 . . . ?
N5 Mn1 N1 C2 -121.6(4) 2_687 . . . ?
N5 Mn1 N1 C2 58.4(4) . . . . ?
Cl1 Mn1 N1 C2 152.2(4) 2_687 . . . ?
Cl1 Mn1 N1 C2 -27.8(4) . . . . ?
N1 Mn1 N5 C15 89.3(3) 2_687 . . . ?
N1 Mn1 N5 C15 -90.7(3) . . . . ?
N5 Mn1 N5 C15 60(100) 2_687 . . . ?
Cl1 Mn1 N5 C15 -179.0(3) 2_687 . . . ?
Cl1 Mn1 N5 C15 1.0(3) . . . . ?
N1 Mn1 N5 C16 -96.9(4) 2_687 . . . ?
N1 Mn1 N5 C16 83.1(4) . . . . ?
N5 Mn1 N5 C16 -126(100) 2_687 . . . ?
Cl1 Mn1 N5 C16 -5.2(4) 2_687 . . . ?
Cl1 Mn1 N5 C16 174.8(4) . . . . ?
C2 N1 C1 N2 0.8(5) . . . . ?
Mn1 N1 C1 N2 -169.9(3) . . . . ?
C7 N2 C1 N1 -0.7(5) . . . . ?
C8 N2 C1 N1 174.9(4) . . . . ?
C1 N1 C2 C7 -0.5(5) . . . . ?
Mn1 N1 C2 C7 168.1(3) . . . . ?
C1 N1 C2 C3 178.8(5) . . . . ?
Mn1 N1 C2 C3 -12.6(7) . . . . ?
C7 C2 C3 C4 -0.3(6) . . . . ?
N1 C2 C3 C4 -179.6(4) . . . . ?
C2 C3 C4 C5 -0.7(8) . . . . ?
C3 C4 C5 C6 0.7(9) . . . . ?
C4 C5 C6 C7 0.2(8) . . . . ?
C5 C6 C7 N2 179.5(5) . . . . ?
C5 C6 C7 C2 -1.2(7) . . . . ?
C1 N2 C7 C6 179.7(5) . . . . ?
C8 N2 C7 C6 3.8(7) . . . . ?
C1 N2 C7 C2 0.3(5) . . . . ?
C8 N2 C7 C2 -175.6(4) . . . . ?
C3 C2 C7 C6 1.2(7) . . . . ?
N1 C2 C7 C6 -179.3(4) . . . . ?
C3 C2 C7 N2 -179.3(4) . . . . ?
N1 C2 C7 N2 0.1(5) . . . . ?
C1 N2 C8 C9 97.6(5) . . . . ?
C7 N2 C8 C9 -87.5(5) . . . . ?
C1 N2 C8 C14 -86.4(5) . . . . ?
C7 N2 C8 C14 88.5(5) . . . . ?
C14 C8 C9 C10 177.6(4) . . . . ?
N2 C8 C9 C10 -6.6(6) . . . . ?
C14 C8 C9 C14 -1.6(6) . . . 2_577 ?
N2 C8 C9 C14 174.2(3) . . . 2_577 ?
C8 C9 C10 C11 179.3(4) . . . . ?
C14 C9 C10 C11 -1.5(6) 2_577 . . . ?
C9 C10 C11 C12 -0.5(7) . . . . ?
C10 C11 C12 C13 1.8(8) . . . . ?
C11 C12 C13 C14 -0.9(7) . . . 2_577 ?
C9 C8 C14 C13 -178.4(4) . . . 2_577 ?
N2 C8 C14 C13 5.8(6) . . . 2_577 ?
C9 C8 C14 C9 1.6(6) . . . 2_577 ?
N2 C8 C14 C9 -174.2(3) . . . 2_577 ?
C16 N5 C15 N6 0.9(5) . . . . ?
Mn1 N5 C15 N6 176.4(3) . . . . ?
C21 N6 C15 N5 -1.4(5) . . . . ?
C22 N6 C15 N5 -176.8(4) . . . . ?
C15 N5 C16 C17 -179.5(5) . . . . ?
Mn1 N5 C16 C17 6.1(8) . . . . ?
C15 N5 C16 C21 0.0(5) . . . . ?
Mn1 N5 C16 C21 -174.4(3) . . . . ?
C21 C16 C17 C18 1.2(8) . . . . ?
N5 C16 C17 C18 -179.3(5) . . . . ?
C16 C17 C18 C19 -0.3(10) . . . . ?
C17 C18 C19 C20 -1.0(11) . . . . ?
C18 C19 C20 C21 1.4(9) . . . . ?
C19 C20 C21 N6 -180.0(5) . . . . ?
C19 C20 C21 C16 -0.5(8) . . . . ?
C15 N6 C21 C20 -179.2(5) . . . . ?
C22 N6 C21 C20 -3.9(8) . . . . ?
C15 N6 C21 C16 1.3(5) . . . . ?
C22 N6 C21 C16 176.5(4) . . . . ?
C17 C16 C21 C20 -0.9(7) . . . . ?
N5 C16 C21 C20 179.6(4) . . . . ?
C17 C16 C21 N6 178.8(4) . . . . ?
N5 C16 C21 N6 -0.8(5) . . . . ?
C15 N6 C22 C28 85.0(5) . . . . ?
C21 N6 C22 C28 -89.5(5) . . . . ?
C15 N6 C22 C23 -94.0(5) . . . . ?
C21 N6 C22 C23 91.6(5) . . . . ?
C28 C22 C23 C24 178.5(4) . . . . ?
N6 C22 C23 C24 -2.6(7) . . . . ?
C28 C22 C23 C28 -0.9(7) . . . 2_686 ?
N6 C22 C23 C28 178.0(4) . . . 2_686 ?
C22 C23 C24 C25 -179.6(5) . . . . ?
C28 C23 C24 C25 -0.2(7) 2_686 . . . ?
C23 C24 C25 C26 -0.1(8) . . . . ?
C24 C25 C26 C27 0.0(8) . . . . ?
C25 C26 C27 C28 0.4(8) . . . 2_686 ?
C23 C22 C28 C27 -180.0(4) . . . 2_686 ?
N6 C22 C28 C27 1.1(6) . . . 2_686 ?
C23 C22 C28 C23 0.9(7) . . . 2_686 ?
N6 C22 C28 C23 -178.0(4) . . . 2_686 ?
Cl3' Cl3 C29 Cl4 -16.8(10) . . . . ?
Cl2 Cl3 C29 Cl4 135.7(6) . . . . ?
Cl3' Cl3 C29 Cl2' -143.7(9) . . . . ?
Cl2 Cl3 C29 Cl2' 8.8(4) . . . . ?
Cl2 Cl3 C29 Cl3' 152.5(9) . . . . ?
Cl3' Cl3 C29 Cl4' -71.2(12) . . . . ?
Cl2 Cl3 C29 Cl4' 81.3(9) . . . . ?
Cl3' Cl3 C29 Cl2 -152.5(9) . . . . ?
Cl4' Cl4 C29 Cl3 -122.8(6) . . . . ?
Cl3' Cl4 C29 Cl3 11.0(6) . . . . ?
Cl4' Cl4 C29 Cl2' 6.3(6) . . . . ?
Cl3' Cl4 C29 Cl2' 140.2(6) . . . . ?
Cl4' Cl4 C29 Cl3' -133.8(6) . . . . ?
Cl3' Cl4 C29 Cl4' 133.8(6) . . . . ?
Cl4' Cl4 C29 Cl2 -39.6(9) . . . . ?
Cl3' Cl4 C29 Cl2 94.2(9) . . . . ?
Cl2 Cl2' C29 Cl3 -10.6(5) . . . . ?
Cl4' Cl2' C29 Cl3 126.9(6) . . . . ?
Cl2 Cl2' C29 Cl4 -142.6(5) . . . . ?
Cl4' Cl2' C29 Cl4 -5.1(4) . . . . ?
Cl2 Cl2' C29 Cl3' -48.0(12) . . . . ?
Cl4' Cl2' C29 Cl3' 89.5(12) . . . . ?
Cl2 Cl2' C29 Cl4' -137.5(5) . . . . ?
Cl4' Cl2' C29 Cl2 137.5(5) . . . . ?
Cl4 Cl3' C29 Cl3 -164.9(8) . . . . ?
Cl3 Cl3' C29 Cl4 164.9(8) . . . . ?
Cl3 Cl3' C29 Cl2' 60.0(14) . . . . ?
Cl4 Cl3' C29 Cl2' -104.9(10) . . . . ?
Cl3 Cl3' C29 Cl4' 131.2(8) . . . . ?
Cl4 Cl3' C29 Cl4' -33.7(5) . . . . ?
Cl3 Cl3' C29 Cl2 25.2(8) . . . . ?
Cl4 Cl3' C29 Cl2 -139.8(5) . . . . ?
Cl4 Cl4' C29 Cl3 90.3(9) . . . . ?
Cl2' Cl4' C29 Cl3 -96.5(9) . . . . ?
Cl2' Cl4' C29 Cl4 173.2(6) . . . . ?
Cl4 Cl4' C29 Cl2' -173.2(6) . . . . ?
Cl4 Cl4' C29 Cl3' 49.3(6) . . . . ?
Cl2' Cl4' C29 Cl3' -137.5(6) . . . . ?
Cl4 Cl4' C29 Cl2 155.6(6) . . . . ?
Cl2' Cl4' C29 Cl2 -31.2(4) . . . . ?
Cl2' Cl2 C29 Cl3 169.2(5) . . . . ?
Cl2' Cl2 C29 Cl4 65.3(8) . . . . ?
Cl3 Cl2 C29 Cl4 -103.9(9) . . . . ?
Cl3 Cl2 C29 Cl2' -169.2(5) . . . . ?
Cl2' Cl2 C29 Cl3' 151.4(7) . . . . ?
Cl3 Cl2 C29 Cl3' -17.7(6) . . . . ?
Cl2' Cl2 C29 Cl4' 37.5(5) . . . . ?
Cl3 Cl2 C29 Cl4' -131.7(6) . . . . ?
